data_2229857
loop_
_publ_author_name
'Jasinski, Jerry P.'
'Butcher, Ray J.'
'Musthafa Khaleel, V.'
'Sarojini, B. K.'
'Narayana, B.'

_publ_section_title
;
 (2<i>E</i>)-3-(3,4-Dimethoxyphenyl)-1-(4-hydroxyphenyl)prop-2-en-1-one
;
_journal_coeditor_code TK2725
_journal_issue 4
_journal_name_full 'Acta Crystallographica Section E'
_journal_page_first o813
_journal_paper_doi 10.1107/S1600536811007781
_journal_volume 67
_journal_year 2011
_chemical_formula_iupac 'C17 H16 O4'
_chemical_formula_moiety 'C17 H16 O4'
_chemical_formula_sum 'C17 H16 O4'
_chemical_formula_weight 284.30
_chemical_name_systematic
;
(2<i>E</i>)-3-(3,4-Dimethoxyphenyl)-1-(4-hydroxyphenyl)prop-2-en-1-one
;
_space_group_IT_number 61
_symmetry_cell_setting orthorhombic
_symmetry_space_group_name_Hall '-P 2ac 2ab'
_symmetry_space_group_name_H-M 'P b c a'
_atom_sites_solution_hydrogens geom
_atom_sites_solution_primary direct
_atom_sites_solution_secondary difmap
_cell_angle_alpha 90.00
_cell_angle_beta 90.00
_cell_angle_gamma 90.00
_cell_formula_units_Z 8
_cell_length_a 15.14350(10)
_cell_length_b 8.43640(10)
_cell_length_c 22.9454(2)
_cell_measurement_reflns_used 5957
_cell_measurement_temperature 295(2)
_cell_measurement_theta_max 77.1684
_cell_measurement_theta_min 4.8325
_cell_volume 2931.43(5)
_computing_cell_refinement '<i>CrysAlis PRO</i> (Oxford Diffraction, 2007)'
_computing_data_collection '<i>CrysAlis PRO</i> (Oxford Diffraction, 2007)'
_computing_data_reduction '<i>CrysAlis RED</i> (Oxford Diffraction, 2007)'
_computing_molecular_graphics '<i>SHELXTL</i> (Sheldrick, 2008)'
_computing_publication_material '<i>SHELXTL</i> (Sheldrick, 2008)'
_computing_structure_refinement '<i>SHELXL97</i> (Sheldrick, 2008)'
_computing_structure_solution '<i>SHELXS97</i> (Sheldrick, 2008)'
_diffrn_ambient_temperature 295(2)
_diffrn_detector_area_resol_mean 10.5081
_diffrn_measured_fraction_theta_full 0.987
_diffrn_measured_fraction_theta_max 0.971
_diffrn_measurement_device_type 'Oxford Diffraction Gemini R'
_diffrn_measurement_method '\f and \w'
_diffrn_radiation_monochromator graphite
_diffrn_radiation_source 'fine-focus sealed tube'
_diffrn_radiation_type CuK\a
_diffrn_radiation_wavelength 1.54184
_diffrn_reflns_av_R_equivalents 0.0189
_diffrn_reflns_av_sigmaI/netI 0.0145
_diffrn_reflns_limit_h_max 16
_diffrn_reflns_limit_h_min -19
_diffrn_reflns_limit_k_max 8
_diffrn_reflns_limit_k_min -10
_diffrn_reflns_limit_l_max 27
_diffrn_reflns_limit_l_min -29
_diffrn_reflns_number 9187
_diffrn_reflns_theta_full 67.50
_diffrn_reflns_theta_max 77.40
_diffrn_reflns_theta_min 4.84
_exptl_absorpt_coefficient_mu 0.752
_exptl_absorpt_correction_T_max 1.00000
_exptl_absorpt_correction_T_min 0.60616
_exptl_absorpt_correction_type multi-scan
_exptl_absorpt_process_details
;
(CrysAlis RED; Oxford Diffraction, 2007)
;
_exptl_crystal_colour 'pale yellow'
_exptl_crystal_density_diffrn 1.288
_exptl_crystal_density_method 'not measured'
_exptl_crystal_description 'thick needle'
_exptl_crystal_F_000 1200
_exptl_crystal_size_max 0.57
_exptl_crystal_size_mid 0.28
_exptl_crystal_size_min 0.19
_refine_diff_density_max 0.175
_refine_diff_density_min -0.192
_refine_ls_extinction_method none
_refine_ls_goodness_of_fit_ref 1.053
_refine_ls_hydrogen_treatment constr
_refine_ls_matrix_type full
_refine_ls_number_parameters 193
_refine_ls_number_reflns 3022
_refine_ls_number_restraints 0
_refine_ls_restrained_S_all 1.053
_refine_ls_R_factor_all 0.0500
_refine_ls_R_factor_gt 0.0438
_refine_ls_shift/su_max 0.000
_refine_ls_shift/su_mean 0.000
_refine_ls_structure_factor_coef Fsqd
_refine_ls_weighting_details 'calc w=1/[\s^2^(Fo^2^)+(0.0854P)^2^+0.2601P] where P=(Fo^2^+2Fc^2^)/3'
_refine_ls_weighting_scheme calc
_refine_ls_wR_factor_gt 0.1262
_refine_ls_wR_factor_ref 0.1315
_reflns_number_gt 2545
_reflns_number_total 3022
_reflns_threshold_expression I>2\s(I)
_cod_data_source_file tk2725.cif
_cod_data_source_block I
_cod_database_code 2229857
_cod_database_fobs_code 2229857

loop_
_symmetry_equiv_pos_as_xyz
'x, y, z'
'-x+1/2, -y, z+1/2'
'-x, y+1/2, -z+1/2'
'x+1/2, -y+1/2, -z'
'-x, -y, -z'
'x-1/2, y, -z-1/2'
'x, -y-1/2, z-1/2'
'-x-1/2, y-1/2, z'

loop_
_atom_site_type_symbol
_atom_site_label
_atom_site_fract_x
_atom_site_fract_y
_atom_site_fract_z
_atom_site_U_iso_or_equiv
_atom_site_adp_type
_atom_site_calc_flag
_atom_site_refinement_flags
_atom_site_occupancy
_atom_site_disorder_assembly
_atom_site_disorder_group
O O1 0.35344(7) 0.04833(15) 0.56975(5) 0.0633(3) Uani d . 1 . .
H H1A 0.3054 0.0598 0.5538 0.095 Uiso calc R 1 . .
O O2 0.69247(6) 0.40373(15) 0.47932(5) 0.0632(3) Uani d . 1 . .
O O3 0.52144(7) 0.68821(14) 0.18477(4) 0.0623(3) Uani d . 1 . .
O O4 0.64891(8) 0.87474(16) 0.15770(5) 0.0709(4) Uani d . 1 . .
C C1 0.54831(8) 0.30167(16) 0.48339(5) 0.0446(3) Uani d . 1 . .
C C2 0.56558(9) 0.21781(19) 0.53484(6) 0.0531(3) Uani d . 1 . .
H H2A 0.6224 0.2190 0.5503 0.064 Uiso calc R 1 . .
C C3 0.50099(9) 0.1343(2) 0.56289(6) 0.0565(4) Uani d . 1 . .
H H3A 0.5142 0.0786 0.5968 0.068 Uiso calc R 1 . .
C C4 0.41531(9) 0.13271(17) 0.54069(6) 0.0488(3) Uani d . 1 . .
C C5 0.39652(9) 0.21501(18) 0.48989(6) 0.0514(3) Uani d . 1 . .
H H5A 0.3395 0.2144 0.4749 0.062 Uiso calc R 1 . .
C C6 0.46232(9) 0.29769(17) 0.46166(6) 0.0486(3) Uani d . 1 . .
H H6A 0.4491 0.3519 0.4275 0.058 Uiso calc R 1 . .
C C7 0.61991(8) 0.39056(17) 0.45507(6) 0.0467(3) Uani d . 1 . .
C C8 0.60426(8) 0.46360(16) 0.39746(5) 0.0468(3) Uani d . 1 . .
H H8A 0.5557 0.4317 0.3756 0.056 Uiso calc R 1 . .
C C9 0.65801(8) 0.57388(16) 0.37626(6) 0.0470(3) Uani d . 1 . .
H H9A 0.7045 0.6039 0.4004 0.056 Uiso calc R 1 . .
C C10 0.65336(8) 0.65384(15) 0.31995(5) 0.0432(3) Uani d . 1 . .
C C11 0.58497(8) 0.62733(15) 0.27941(5) 0.0444(3) Uani d . 1 . .
H H11A 0.5393 0.5580 0.2886 0.053 Uiso calc R 1 . .
C C12 0.58516(8) 0.70317(16) 0.22628(5) 0.0457(3) Uani d . 1 . .
C C13 0.65482(9) 0.80698(17) 0.21138(6) 0.0481(3) Uani d . 1 . .
C C14 0.72135(9) 0.83476(17) 0.25115(6) 0.0517(3) Uani d . 1 . .
H H14A 0.7671 0.9040 0.2420 0.062 Uiso calc R 1 . .
C C15 0.71971(9) 0.75892(18) 0.30489(6) 0.0506(3) Uani d . 1 . .
H H15A 0.7645 0.7794 0.3315 0.061 Uiso calc R 1 . .
C C16 0.44645(10) 0.5955(2) 0.19866(7) 0.0639(4) Uani d . 1 . .
H H16A 0.4646 0.4889 0.2071 0.096 Uiso calc R 1 . .
H H16B 0.4065 0.5949 0.1662 0.096 Uiso calc R 1 . .
H H16C 0.4174 0.6397 0.2321 0.096 Uiso calc R 1 . .
C C17 0.71898(15) 0.9741(3) 0.13898(8) 0.0870(6) Uani d . 1 . .
H H17A 0.7210 1.0672 0.1630 0.130 Uiso calc R 1 . .
H H17B 0.7095 1.0044 0.0991 0.130 Uiso calc R 1 . .
H H17C 0.7739 0.9179 0.1421 0.130 Uiso calc R 1 . .

loop_
_atom_site_aniso_label
_atom_site_aniso_U_11
_atom_site_aniso_U_22
_atom_site_aniso_U_33
_atom_site_aniso_U_12
_atom_site_aniso_U_13
_atom_site_aniso_U_23
O1 0.0503(5) 0.0816(8) 0.0582(6) 0.0019(5) 0.0053(4) 0.0155(5)
O2 0.0424(5) 0.0845(8) 0.0628(6) -0.0018(5) -0.0107(4) 0.0177(6)
O3 0.0555(6) 0.0791(7) 0.0522(5) -0.0210(5) -0.0170(4) 0.0141(5)
O4 0.0766(7) 0.0823(8) 0.0539(6) -0.0329(6) -0.0121(5) 0.0175(6)
C1 0.0423(6) 0.0489(7) 0.0426(6) 0.0079(5) -0.0023(5) -0.0020(5)
C2 0.0424(6) 0.0675(9) 0.0495(7) 0.0072(6) -0.0075(5) 0.0054(6)
C3 0.0520(7) 0.0708(9) 0.0469(7) 0.0090(7) -0.0031(5) 0.0115(7)
C4 0.0457(7) 0.0551(8) 0.0455(6) 0.0066(6) 0.0049(5) -0.0012(6)
C5 0.0405(6) 0.0639(8) 0.0496(7) 0.0051(6) -0.0033(5) 0.0023(6)
C6 0.0446(6) 0.0585(8) 0.0428(6) 0.0065(5) -0.0040(5) 0.0048(5)
C7 0.0414(6) 0.0523(7) 0.0464(6) 0.0083(5) -0.0031(5) -0.0011(5)
C8 0.0423(6) 0.0549(7) 0.0431(6) 0.0039(5) -0.0028(5) -0.0027(5)
C9 0.0441(6) 0.0493(7) 0.0476(6) 0.0051(5) -0.0080(5) -0.0035(5)
C10 0.0408(6) 0.0442(6) 0.0447(6) 0.0039(5) -0.0034(5) -0.0034(5)
C11 0.0387(6) 0.0466(7) 0.0479(6) -0.0022(5) -0.0028(5) -0.0003(5)
C12 0.0415(6) 0.0504(7) 0.0451(6) -0.0033(5) -0.0053(5) -0.0026(5)
C13 0.0493(7) 0.0488(7) 0.0463(6) -0.0054(5) -0.0011(5) -0.0003(5)
C14 0.0462(7) 0.0537(7) 0.0553(7) -0.0111(6) -0.0019(5) -0.0017(6)
C15 0.0428(6) 0.0558(8) 0.0533(7) -0.0036(6) -0.0105(5) -0.0049(6)
C16 0.0474(7) 0.0847(11) 0.0596(8) -0.0175(7) -0.0120(6) 0.0011(8)
C17 0.0952(14) 0.0961(14) 0.0697(10) -0.0435(12) -0.0063(9) 0.0232(10)

loop_
_atom_type_symbol
_atom_type_description
_atom_type_scat_dispersion_real
_atom_type_scat_dispersion_imag
_atom_type_scat_source
C C 0.0181 0.0091 'International Tables Vol C Tables 4.2.6.8 and 6.1.1.4'
H H 0.0000 0.0000 'International Tables Vol C Tables 4.2.6.8 and 6.1.1.4'
O O 0.0492 0.0322 'International Tables Vol C Tables 4.2.6.8 and 6.1.1.4'

loop_
_geom_angle_atom_site_label_1
_geom_angle_atom_site_label_2
_geom_angle_atom_site_label_3
_geom_angle_site_symmetry_1
_geom_angle_site_symmetry_3
_geom_angle
_geom_angle_publ_flag
C4 O1 H1A . . 109.5 ?
C12 O3 C16 . . 117.54(11) ?
C13 O4 C17 . . 118.23(12) ?
C6 C1 C2 . . 117.60(12) ?
C6 C1 C7 . . 122.88(12) ?
C2 C1 C7 . . 119.51(12) ?
C3 C2 C1 . . 121.58(13) ?
C3 C2 H2A . . 119.2 ?
C1 C2 H2A . . 119.2 ?
C2 C3 C4 . . 119.93(13) ?
C2 C3 H3A . . 120.0 ?
C4 C3 H3A . . 120.0 ?
O1 C4 C5 . . 122.41(12) ?
O1 C4 C3 . . 118.02(12) ?
C5 C4 C3 . . 119.57(13) ?
C6 C5 C4 . . 120.02(12) ?
C6 C5 H5A . . 120.0 ?
C4 C5 H5A . . 120.0 ?
C5 C6 C1 . . 121.28(12) ?
C5 C6 H6A . . 119.4 ?
C1 C6 H6A . . 119.4 ?
O2 C7 C1 . . 120.15(12) ?
O2 C7 C8 . . 120.51(12) ?
C1 C7 C8 . . 119.34(11) ?
C9 C8 C7 . . 121.42(12) ?
C9 C8 H8A . . 119.3 ?
C7 C8 H8A . . 119.3 ?
C8 C9 C10 . . 128.19(12) ?
C8 C9 H9A . . 115.9 ?
C10 C9 H9A . . 115.9 ?
C15 C10 C11 . . 118.05(12) ?
C15 C10 C9 . . 118.83(11) ?
C11 C10 C9 . . 123.11(12) ?
C12 C11 C10 . . 120.59(12) ?
C12 C11 H11A . . 119.7 ?
C10 C11 H11A . . 119.7 ?
O3 C12 C11 . . 125.08(12) ?
O3 C12 C13 . . 114.66(12) ?
C11 C12 C13 . . 120.25(11) ?
O4 C13 C14 . . 125.14(12) ?
O4 C13 C12 . . 115.48(12) ?
C14 C13 C12 . . 119.37(13) ?
C13 C14 C15 . . 119.73(13) ?
C13 C14 H14A . . 120.1 ?
C15 C14 H14A . . 120.1 ?
C10 C15 C14 . . 121.98(12) ?
C10 C15 H15A . . 119.0 ?
C14 C15 H15A . . 119.0 ?
O3 C16 H16A . . 109.5 ?
O3 C16 H16B . . 109.5 ?
H16A C16 H16B . . 109.5 ?
O3 C16 H16C . . 109.5 ?
H16A C16 H16C . . 109.5 ?
H16B C16 H16C . . 109.5 ?
O4 C17 H17A . . 109.5 ?
O4 C17 H17B . . 109.5 ?
H17A C17 H17B . . 109.5 ?
O4 C17 H17C . . 109.5 ?
H17A C17 H17C . . 109.5 ?
H17B C17 H17C . . 109.5 ?

loop_
_geom_bond_atom_site_label_1
_geom_bond_atom_site_label_2
_geom_bond_site_symmetry_2
_geom_bond_distance
_geom_bond_publ_flag
O1 C4 . 1.3524(17) ?
O1 H1A . 0.8200 ?
O2 C7 . 1.2368(16) ?
O3 C12 . 1.3617(15) ?
O3 C16 . 1.4153(17) ?
O4 C13 . 1.3608(17) ?
O4 C17 . 1.419(2) ?
C1 C6 . 1.3947(18) ?
C1 C2 . 1.4009(18) ?
C1 C7 . 1.4698(19) ?
C2 C3 . 1.367(2) ?
C2 H2A . 0.9300 ?
C3 C4 . 1.3940(19) ?
C3 H3A . 0.9300 ?
C4 C5 . 1.3863(19) ?
C5 C6 . 1.378(2) ?
C5 H5A . 0.9300 ?
C6 H6A . 0.9300 ?
C7 C8 . 1.4775(17) ?
C8 C9 . 1.328(2) ?
C8 H8A . 0.9300 ?
C9 C10 . 1.4592(18) ?
C9 H9A . 0.9300 ?
C10 C15 . 1.3837(19) ?
C10 C11 . 1.4100(16) ?
C11 C12 . 1.3768(18) ?
C11 H11A . 0.9300 ?
C12 C13 . 1.4131(18) ?
C13 C14 . 1.3794(19) ?
C14 C15 . 1.389(2) ?
C14 H14A . 0.9300 ?
C15 H15A . 0.9300 ?
C16 H16A . 0.9600 ?
C16 H16B . 0.9600 ?
C16 H16C . 0.9600 ?
C17 H17A . 0.9600 ?
C17 H17B . 0.9600 ?
C17 H17C . 0.9600 ?

loop_
_geom_hbond_atom_site_label_D
_geom_hbond_atom_site_label_H
_geom_hbond_atom_site_label_A
_geom_hbond_site_symmetry_A
_geom_hbond_distance_DH
_geom_hbond_distance_HA
_geom_hbond_distance_DA
_geom_hbond_angle_DHA
O1 H1A O2 4_456 0.82 1.90 2.7154(15) 176
C6 H6A O4 3_645 0.93 2.46 3.2803(16) 147

loop_
_geom_torsion_atom_site_label_1
_geom_torsion_atom_site_label_2
_geom_torsion_atom_site_label_3
_geom_torsion_atom_site_label_4
_geom_torsion_site_symmetry_1
_geom_torsion_site_symmetry_2
_geom_torsion_site_symmetry_3
_geom_torsion_site_symmetry_4
_geom_torsion
_geom_torsion_publ_flag
C6 C1 C2 C3 . . . . 0.2(2) ?
C7 C1 C2 C3 . . . . 179.60(14) ?
C1 C2 C3 C4 . . . . -0.7(2) ?
C2 C3 C4 O1 . . . . 179.88(14) ?
C2 C3 C4 C5 . . . . 0.6(2) ?
O1 C4 C5 C6 . . . . -179.27(13) ?
C3 C4 C5 C6 . . . . 0.0(2) ?
C4 C5 C6 C1 . . . . -0.5(2) ?
C2 C1 C6 C5 . . . . 0.3(2) ?
C7 C1 C6 C5 . . . . -178.98(13) ?
C6 C1 C7 O2 . . . . 172.43(13) ?
C2 C1 C7 O2 . . . . -6.9(2) ?
C6 C1 C7 C8 . . . . -7.6(2) ?
C2 C1 C7 C8 . . . . 173.06(12) ?
O2 C7 C8 C9 . . . . -15.9(2) ?
C1 C7 C8 C9 . . . . 164.20(13) ?
C7 C8 C9 C10 . . . . 178.09(12) ?
C8 C9 C10 C15 . . . . -176.03(14) ?
C8 C9 C10 C11 . . . . 2.9(2) ?
C15 C10 C11 C12 . . . . 0.59(19) ?
C9 C10 C11 C12 . . . . -178.34(12) ?
C16 O3 C12 C11 . . . . 4.2(2) ?
C16 O3 C12 C13 . . . . -175.33(14) ?
C10 C11 C12 O3 . . . . -178.55(13) ?
C10 C11 C12 C13 . . . . 1.0(2) ?
C17 O4 C13 C14 . . . . 4.3(3) ?
C17 O4 C13 C12 . . . . -176.96(16) ?
O3 C12 C13 O4 . . . . -0.94(19) ?
C11 C12 C13 O4 . . . . 179.51(13) ?
O3 C12 C13 C14 . . . . 177.85(13) ?
C11 C12 C13 C14 . . . . -1.7(2) ?
O4 C13 C14 C15 . . . . 179.55(14) ?
C12 C13 C14 C15 . . . . 0.9(2) ?
C11 C10 C15 C14 . . . . -1.4(2) ?
C9 C10 C15 C14 . . . . 177.55(13) ?
C13 C14 C15 C10 . . . . 0.7(2) ?

loop_
_cod_related_entry_id
_cod_related_entry_database
_cod_related_entry_code
1 ChemSpider 4752971
